data_7207204
loop_
_publ_author_name
'Fabelo, Oscar'
'Ca\~nadillas-Delgado, Laura'
'Pas\'an, Jorge'
'D\'iaz-Gallifa, Pau'
'Labrador, Ana'
'Ruiz-P\'erez, Catalina'

_publ_section_title
;
 Dryness sensitive porous 3d--4f metal--organic framework with unusual
 dynamic behaviour
;
_journal_issue 3
_journal_name_full CrystEngComm
_journal_page_first 765
_journal_paper_doi 10.1039/c1ce06210g
_journal_volume 14
_journal_year 2012
_chemical_formula_sum 'C25 H45 Cu O40 Pr2'
_chemical_formula_weight 1394.51
_space_group_IT_number 14
_symmetry_cell_setting monoclinic
_symmetry_Int_Tables_number 14
_symmetry_space_group_name_Hall '-P 2yn'
_symmetry_space_group_name_H-M 'P 1 21/n 1'
_atom_sites_solution_hydrogens geom
_atom_sites_solution_primary direct
_atom_sites_solution_secondary difmap
_audit_creation_method SHELXL-97
_cell_angle_alpha 90.00
_cell_angle_beta 99.59(3)
_cell_angle_gamma 90.00
_cell_formula_units_Z 4
_cell_length_a 10.920(2)
_cell_length_b 20.369(4)
_cell_length_c 19.792(4)
_cell_measurement_temperature 293(2)
_cell_volume 4340.8(15)
_computing_cell_refinement 'HKL2000 (Otwinowski & Minor, 1997)'
_computing_data_collection 'MxCube (ESRF, 2006)'
_computing_data_reduction 'HKL2000 (Otwinowski & Minor, 1997)'
_computing_molecular_graphics 'Ortep-3 for Windows (Farrugia, 1997)'
_computing_publication_material 'WinGX publication routines (Farrugia, 1999)'
_computing_structure_refinement 'SHELXL-97 (Sheldrick, 1997)'
_computing_structure_solution 'SHELXS-97 (Sheldrick, 1997)'
_diffrn_ambient_temperature 293(2)
_diffrn_detector 'CCD plate'
_diffrn_detector_area_resol_mean 9.6
_diffrn_measured_fraction_theta_full 0.991
_diffrn_measured_fraction_theta_max 0.991
_diffrn_measurement_device_type 'Single-axis HUBER diffractometer'
_diffrn_measurement_method 'CCD rotation images, thick slices'
_diffrn_radiation_detector 'ADSC Q210r CCD (binned mode)'
_diffrn_radiation_monochromator 'Si 111'
_diffrn_radiation_probe x-ray
_diffrn_radiation_type synchrotron
_diffrn_radiation_wavelength 0.73880
_diffrn_reflns_av_R_equivalents 0.0367
_diffrn_reflns_av_sigmaI/netI 0.0537
_diffrn_reflns_limit_h_max 14
_diffrn_reflns_limit_h_min -14
_diffrn_reflns_limit_k_max 26
_diffrn_reflns_limit_k_min -26
_diffrn_reflns_limit_l_max 25
_diffrn_reflns_limit_l_min -25
_diffrn_reflns_number 36832
_diffrn_reflns_theta_full 28.29
_diffrn_reflns_theta_max 28.29
_diffrn_reflns_theta_min 1.50
_diffrn_source synchrotron
_diffrn_source_type 'ESRF-CRG BM16'
_exptl_absorpt_coefficient_mu 3.633
_exptl_absorpt_correction_T_max 0.8525
_exptl_absorpt_correction_T_min 0.7340
_exptl_absorpt_correction_type sphere
_exptl_crystal_colour light_blue
_exptl_crystal_density_diffrn 2.134
_exptl_crystal_density_method 'not measured'
_exptl_crystal_description prism
_exptl_crystal_F_000 2764
_exptl_crystal_size_max 0.08
_exptl_crystal_size_mid 0.05
_exptl_crystal_size_min 0.04
_refine_diff_density_max 4.775
_refine_diff_density_min -1.225
_refine_diff_density_rms 0.147
_refine_ls_extinction_method none
_refine_ls_goodness_of_fit_ref 1.033
_refine_ls_hydrogen_treatment constr
_refine_ls_matrix_type full
_refine_ls_number_parameters 621
_refine_ls_number_reflns 9522
_refine_ls_number_restraints 0
_refine_ls_restrained_S_all 1.033
_refine_ls_R_factor_all 0.0472
_refine_ls_R_factor_gt 0.0453
_refine_ls_shift/su_max 0.001
_refine_ls_shift/su_mean 0.000
_refine_ls_structure_factor_coef Fsqd
_refine_ls_weighting_details 'calc w=1/[\s^2^(Fo^2^)+(0.0773P)^2^+6.8835P] where P=(Fo^2^+2Fc^2^)/3'
_refine_ls_weighting_scheme calc
_refine_ls_wR_factor_gt 0.1302
_refine_ls_wR_factor_ref 0.1327
_reflns_number_gt 8815
_reflns_number_total 9522
_reflns_threshold_expression >2sigma(I)
_cod_data_source_file c1ce06210g.txt
_cod_data_source_block 1b
_cod_original_sg_symbol_H-M 'P 21/n'
_cod_original_formula_sum 'C25 H45 Cu1 O40 Pr2'
_cod_database_code 7207204

loop_
_symmetry_equiv_pos_as_xyz
'x, y, z'
'-x+1/2, y+1/2, -z+1/2'
'-x, -y, -z'
'x-1/2, -y-1/2, z-1/2'

loop_
_atom_site_label
_atom_site_type_symbol
_atom_site_fract_x
_atom_site_fract_y
_atom_site_fract_z
_atom_site_U_iso_or_equiv
_atom_site_adp_type
_atom_site_occupancy
_atom_site_symmetry_multiplicity
_atom_site_calc_flag
_atom_site_refinement_flags
Pr1 Pr -0.462756(17) 0.127530(9) 0.345159(10) 0.02606(9) Uani 1 1 d .
Pr2 Pr 0.839379(19) 0.126351(9) 1.081239(10) 0.02905(9) Uani 1 1 d .
Cu1 Cu 0.07855(4) 0.17338(2) 0.83025(2) 0.02835(12) Uani 1 1 d .
Cu2 Cu 0.29507(4) 0.17310(2) 0.58911(2) 0.02753(12) Uani 1 1 d .
C1 C -0.2559(3) 0.26067(19) 0.51998(17) 0.0291(7) Uani 1 1 d .
C2 C -0.2879(3) 0.29665(18) 0.57495(18) 0.0296(7) Uani 1 1 d .
C3 C -0.2139(3) 0.29288(19) 0.63881(18) 0.0297(7) Uani 1 1 d .
H3 H -0.2324 0.3185 0.6746 0.036 Uiso 1 1 calc R
C4 C -0.1118(3) 0.25086(19) 0.64974(16) 0.0289(7) Uani 1 1 d .
C5 C -0.0798(3) 0.21468(19) 0.59537(18) 0.0297(7) Uani 1 1 d .
C6 C -0.1524(3) 0.2202(2) 0.53054(18) 0.0323(7) Uani 1 1 d .
H6 H -0.1312 0.1964 0.4941 0.039 Uiso 1 1 calc R
C7 C -0.3266(3) 0.26787(18) 0.44879(18) 0.0291(7) Uani 1 1 d .
C8 C -0.4104(3) 0.33130(19) 0.56951(18) 0.0306(7) Uani 1 1 d .
C9 C -0.0445(3) 0.2414(2) 0.72115(17) 0.0296(7) Uani 1 1 d .
C10 C 0.0344(3) 0.17169(19) 0.60493(18) 0.0304(7) Uani 1 1 d .
C11 C -0.1270(3) -0.01263(18) 0.48738(19) 0.0310(7) Uani 1 1 d .
C12 C -0.0773(3) 0.03424(19) 0.44890(19) 0.0324(7) Uani 1 1 d .
C13 C 0.0494(3) 0.04653(19) 0.46142(19) 0.0329(7) Uani 1 1 d .
H13 H 0.0828 0.0777 0.4353 0.039 Uiso 1 1 calc R
C14 C -0.2622(3) -0.03017(18) 0.47661(19) 0.0327(7) Uani 1 1 d .
C15 C -0.1576(4) 0.0747(2) 0.3958(2) 0.0369(8) Uani 1 1 d .
C20 C 0.4558(3) 0.20737(19) 0.82613(17) 0.0291(7) Uani 1 1 d .
C21 C 0.4855(3) 0.24385(19) 0.77114(17) 0.0287(7) Uani 1 1 d .
C22 C 0.5879(3) 0.2860(2) 0.78210(18) 0.0316(7) Uani 1 1 d .
H22 H 0.6064 0.3114 0.7461 0.038 Uiso 1 1 calc R
C23 C 0.6626(3) 0.29044(19) 0.84591(18) 0.0293(7) Uani 1 1 d .
C24 C 0.6329(3) 0.25304(19) 0.90045(17) 0.0282(7) Uani 1 1 d .
C25 C 0.5306(3) 0.21225(19) 0.89026(18) 0.0306(7) Uani 1 1 d .
H25 H 0.5113 0.1877 0.9267 0.037 Uiso 1 1 calc R
C27 C 0.4165(3) 0.23419(19) 0.70004(18) 0.0297(7) Uani 1 1 d .
C28 C 0.7835(3) 0.32807(19) 0.85324(19) 0.0312(7) Uani 1 1 d .
C29 C 0.7018(3) 0.26004(19) 0.97244(17) 0.0284(7) Uani 1 1 d .
O1 O -0.3607(3) 0.21790(15) 0.41440(14) 0.0358(6) Uani 1 1 d .
O2 O -0.3430(3) 0.32583(14) 0.42641(13) 0.0357(6) Uani 1 1 d .
O3 O -0.5032(2) 0.30586(14) 0.53162(13) 0.0326(5) Uani 1 1 d .
O4 O -0.4211(3) 0.38131(15) 0.60519(17) 0.0392(7) Uani 1 1 d .
O5 O -0.0380(3) 0.28839(16) 0.76223(14) 0.0402(6) Uani 1 1 d .
O6 O -0.0019(3) 0.18529(15) 0.73615(13) 0.0371(6) Uani 1 1 d .
O7 O 0.1362(2) 0.20441(14) 0.61331(14) 0.0344(6) Uani 1 1 d .
O8 O 0.0245(3) 0.11220(16) 0.60178(18) 0.0455(7) Uani 1 1 d .
O9 O -0.3083(3) -0.06429(14) 0.42520(15) 0.0383(6) Uani 1 1 d .
O10 O -0.3236(3) -0.01061(16) 0.52169(15) 0.0419(6) Uani 1 1 d .
O11 O -0.2738(2) 0.07505(15) 0.39640(15) 0.0377(6) Uani 1 1 d .
O12 O -0.1070(3) 0.1073(2) 0.3543(2) 0.0619(10) Uani 1 1 d .
O13 O 0.2392(2) 0.19737(14) 0.80368(14) 0.0336(5) Uani 1 1 d .
O14 O 0.3486(3) 0.10862(16) 0.84093(19) 0.0481(8) Uani 1 1 d .
O15 O 0.3746(3) 0.17749(14) 0.68504(13) 0.0345(6) Uani 1 1 d .
O16 O 0.4076(3) 0.28115(15) 0.65864(14) 0.0384(6) Uani 1 1 d .
O17 O 0.7922(3) 0.38029(14) 0.82240(18) 0.0405(7) Uani 1 1 d .
O18 O 0.8772(2) 0.30050(14) 0.88895(14) 0.0331(5) Uani 1 1 d .
O19 O 0.7293(3) 0.20909(14) 1.00728(14) 0.0361(6) Uani 1 1 d .
O20 O 0.7218(3) 0.31769(13) 0.99350(13) 0.0331(5) Uani 1 1 d .
O1W O -0.4876(3) 0.08899(14) 0.46484(14) 0.0357(6) Uani 1 1 d .
O2W O -0.5009(4) 0.00282(16) 0.34465(18) 0.0541(8) Uani 1 1 d .
O3W O -0.4842(5) 0.0785(2) 0.2270(2) 0.0723(12) Uani 1 1 d .
O4W O -0.2869(3) 0.17131(14) 0.28436(14) 0.0355(6) Uani 1 1 d .
O5W O 0.6624(3) 0.16429(16) 1.14216(16) 0.0430(7) Uani 1 1 d .
O6W O 0.8834(5) 0.07940(19) 1.20146(19) 0.0693(12) Uani 1 1 d .
O7W O 0.8863(4) 0.00413(17) 1.07865(18) 0.0555(9) Uani 1 1 d .
O8W O 0.6452(3) 0.0622(2) 1.0382(2) 0.0681(11) Uani 1 1 d .
O9W O 0.8807(4) 0.08321(17) 0.96671(17) 0.0550(9) Uani 1 1 d .
O10W O -0.0898(3) 0.17247(15) 0.86130(15) 0.0408(6) Uani 1 1 d .
O11W O 0.0702(5) 0.06607(19) 0.8088(2) 0.0811(14) Uani 1 1 d .
O13W O 0.4666(3) 0.17776(14) 0.56217(15) 0.0370(6) Uani 1 1 d .
C26 C 0.3401(4) 0.16653(19) 0.82229(19) 0.0318(7) Uani 1 1 d .
O1X O 0.7484(5) -0.0228(2) 0.9071(3) 0.0918(16) Uani 1 1 d .
O2X O 0.8093(5) 0.0610(2) 0.6317(2) 0.0792(12) Uani 1 1 d .
O3X O 0.6146(4) -0.0760(2) 1.0108(3) 0.0815(13) Uani 1 1 d .
O4X O 0.5596(5) 0.0440(3) 0.8171(4) 0.113(2) Uani 1 1 d .
O5X O 0.1914(5) 0.0443(3) 0.7074(2) 0.0946(18) Uani 1 1 d .
O6X O 0.6504(18) 0.1251(8) 0.6789(15) 0.384(15) Uani 1 1 d .
O7X O 0.8632(6) -0.0211(3) 0.7458(3) 0.114(2) Uani 1 1 d .
O8X O 0.7318(10) 0.1215(7) 0.7669(8) 0.267(11) Uani 1 1 d .

loop_
_atom_site_aniso_label
_atom_site_aniso_U_11
_atom_site_aniso_U_22
_atom_site_aniso_U_33
_atom_site_aniso_U_23
_atom_site_aniso_U_13
_atom_site_aniso_U_12
Pr1 0.02273(14) 0.03147(13) 0.02367(13) 0.00103(6) 0.00298(9) 0.00113(6)
Pr2 0.02921(14) 0.03176(14) 0.02638(14) 0.00088(6) 0.00516(10) -0.00123(7)
Cu1 0.0271(2) 0.0359(2) 0.0214(2) 0.00036(16) 0.00226(17) -0.00093(16)
Cu2 0.0257(2) 0.0354(2) 0.0208(2) -0.00068(15) 0.00170(16) 0.00072(16)
C1 0.0253(16) 0.0384(18) 0.0230(15) -0.0016(13) 0.0022(13) -0.0024(14)
C2 0.0267(17) 0.0351(18) 0.0271(16) -0.0009(14) 0.0051(13) 0.0011(14)
C3 0.0252(16) 0.0388(18) 0.0249(16) -0.0031(14) 0.0037(13) -0.0006(14)
C4 0.0267(16) 0.0411(18) 0.018 -0.0030(13) 0.0009(12) -0.0014(14)
C5 0.0252(16) 0.0372(18) 0.0262(16) -0.0007(14) 0.0032(13) -0.0002(14)
C6 0.0307(17) 0.044(2) 0.0235(16) -0.0038(14) 0.0065(14) 0.0013(15)
C7 0.0238(15) 0.0402(19) 0.0233(15) -0.0004(13) 0.0040(13) 0.0006(14)
C8 0.0286(17) 0.0379(19) 0.0257(16) 0.0050(14) 0.0054(13) 0.0015(14)
C9 0.0242(16) 0.0434(19) 0.0211(15) -0.0017(14) 0.0034(12) -0.0035(14)
C10 0.0282(17) 0.041(2) 0.0220(15) -0.0028(13) 0.0033(13) 0.0033(14)
C11 0.0239(16) 0.0340(17) 0.0347(18) -0.0011(14) 0.0035(13) 0.0009(13)
C12 0.0261(17) 0.0377(18) 0.0332(18) 0.0016(14) 0.0046(14) 0.0027(14)
C13 0.0260(17) 0.0371(18) 0.0359(18) 0.0054(15) 0.0061(14) 0.0017(14)
C14 0.0265(17) 0.0348(18) 0.0367(19) 0.0069(15) 0.0049(14) 0.0024(14)
C15 0.0291(18) 0.041(2) 0.040(2) 0.0057(16) 0.0053(15) 0.0016(15)
C20 0.0256(16) 0.0373(18) 0.0239(16) -0.0004(13) 0.0024(13) -0.0019(14)
C21 0.0241(16) 0.0402(18) 0.0207(15) 0.0017(14) 0.0010(12) 0.0017(14)
C22 0.0262(16) 0.043(2) 0.0253(16) 0.0026(14) 0.0030(13) -0.0020(14)
C23 0.0236(16) 0.0373(18) 0.0270(16) 0.0002(14) 0.0038(13) -0.0021(14)
C24 0.0230(15) 0.0381(18) 0.0225(15) 0.0000(13) 0.0012(12) 0.0001(13)
C25 0.0272(16) 0.0408(19) 0.0232(16) 0.0026(14) 0.0023(13) -0.0037(14)
C27 0.0245(15) 0.042(2) 0.0225(15) 0.0005(14) 0.0030(13) 0.0018(14)
C28 0.0269(17) 0.0396(19) 0.0279(17) -0.0036(14) 0.0068(14) -0.0043(14)
C29 0.0225(15) 0.0409(19) 0.0218(15) 0.0011(13) 0.0038(12) 0.0004(14)
O1 0.0333(13) 0.0443(15) 0.0274(13) -0.0049(11) -0.0024(10) -0.0041(11)
O2 0.0425(15) 0.0410(15) 0.0225(12) 0.0002(10) 0.0024(11) 0.0015(12)
O3 0.0263(12) 0.0399(14) 0.0308(13) -0.0018(11) 0.0020(10) 0.0011(10)
O4 0.0310(15) 0.0431(16) 0.0430(17) -0.0100(12) 0.0043(13) 0.0012(11)
O5 0.0420(15) 0.0505(16) 0.0257(13) -0.0091(12) -0.0015(11) -0.0040(13)
O6 0.0371(14) 0.0474(16) 0.0246(12) 0.0001(11) -0.0010(11) 0.0073(12)
O7 0.0256(12) 0.0446(15) 0.0339(13) -0.0027(11) 0.0073(10) 0.0008(11)
O8 0.0388(16) 0.0392(15) 0.057(2) -0.0072(14) 0.0051(14) 0.0034(13)
O9 0.0322(14) 0.0354(14) 0.0440(15) -0.0004(12) -0.0033(12) -0.0009(11)
O10 0.0270(13) 0.0552(18) 0.0437(16) -0.0005(13) 0.0070(11) -0.0015(12)
O11 0.0225(12) 0.0443(15) 0.0454(16) 0.0117(12) 0.0027(11) 0.0038(11)
O12 0.0317(16) 0.088(3) 0.067(2) 0.044(2) 0.0105(15) 0.0064(16)
O13 0.0266(12) 0.0421(14) 0.0319(13) 0.0027(11) 0.0048(10) -0.0011(11)
O14 0.0388(16) 0.0405(16) 0.062(2) 0.0088(15) -0.0010(15) -0.0047(13)
O15 0.0344(14) 0.0434(15) 0.0243(12) -0.0004(10) 0.0011(10) -0.0024(11)
O16 0.0400(15) 0.0470(16) 0.0263(13) 0.0056(11) -0.0006(11) 0.0007(12)
O17 0.0290(15) 0.0419(16) 0.0502(18) 0.0092(13) 0.0052(13) -0.0026(11)
O18 0.0226(12) 0.0423(14) 0.0332(13) 0.0014(11) 0.0014(10) -0.0021(10)
O19 0.0354(14) 0.0413(15) 0.0291(13) 0.0034(11) -0.0017(11) 0.0007(11)
O20 0.0365(14) 0.0385(14) 0.0235(12) -0.0013(10) 0.0027(10) -0.0022(11)
O1W 0.0333(14) 0.0406(15) 0.0348(14) 0.0067(11) 0.0105(11) 0.0040(11)
O2W 0.059(2) 0.0392(16) 0.057(2) -0.0002(14) -0.0111(16) -0.0031(15)
O3W 0.111(4) 0.065(2) 0.046(2) -0.0160(17) 0.026(2) -0.026(2)
O4W 0.0345(14) 0.0419(15) 0.0308(13) 0.0005(11) 0.0069(11) 0.0007(11)
O5W 0.0411(16) 0.0492(17) 0.0411(16) 0.0034(13) 0.0140(13) 0.0027(13)
O6W 0.119(4) 0.054(2) 0.0369(18) 0.0093(15) 0.017(2) 0.017(2)
O7W 0.078(3) 0.0412(17) 0.0479(19) 0.0035(14) 0.0122(17) 0.0084(17)
O8W 0.0448(19) 0.059(2) 0.097(3) -0.019(2) 0.004(2) -0.0126(16)
O9W 0.081(3) 0.0509(18) 0.0360(16) -0.0041(14) 0.0173(16) -0.0141(17)
O10W 0.0415(16) 0.0461(16) 0.0374(15) 0.0005(12) 0.0141(12) -0.0045(13)
O11W 0.150(5) 0.045(2) 0.051(2) 0.0064(16) 0.024(2) 0.012(2)
O13W 0.0345(14) 0.0406(15) 0.0373(14) -0.0029(11) 0.0102(11) -0.0016(11)
C26 0.0292(18) 0.0369(19) 0.0287(17) -0.0027(14) 0.0031(14) -0.0026(15)
O1X 0.074(3) 0.068(3) 0.128(4) -0.032(3) 0.001(3) 0.006(2)
O2X 0.073(3) 0.081(3) 0.083(3) -0.005(2) 0.012(2) -0.020(2)
O3X 0.070(3) 0.077(3) 0.091(3) 0.008(2) -0.008(2) -0.001(2)
O4X 0.075(3) 0.071(3) 0.184(6) -0.052(4) -0.008(4) 0.014(2)
O5X 0.124(5) 0.090(4) 0.079(3) 0.001(2) 0.042(3) 0.011(3)
O6X 0.238(19) 0.199(16) 0.78(5) 0.04(2) 0.26(2) 0.046(12)
O7X 0.109(4) 0.136(5) 0.086(4) -0.006(3) -0.020(3) -0.046(4)
O8X 0.104(7) 0.297(16) 0.42(2) -0.262(17) 0.094(10) -0.080(9)

loop_
_atom_type_symbol
_atom_type_description
_atom_type_scat_dispersion_real
_atom_type_scat_dispersion_imag
_atom_type_scat_source
C C 0.0033 0.0016 'International Tables Vol C Tables 4.2.6.8 and 6.1.1.4'
H H 0.0000 0.0000 'International Tables Vol C Tables 4.2.6.8 and 6.1.1.4'
O O 0.0106 0.0060 'International Tables Vol C Tables 4.2.6.8 and 6.1.1.4'
Pr Pr -0.2180 2.8214 'International Tables Vol C Tables 4.2.6.8 and 6.1.1.4'
Cu Cu 0.3201 1.2651 'International Tables Vol C Tables 4.2.6.8 and 6.1.1.4'

loop_
_geom_angle_atom_site_label_1
_geom_angle_atom_site_label_2
_geom_angle_atom_site_label_3
_geom_angle
_geom_angle_site_symmetry_1
_geom_angle_site_symmetry_3
O11 Pr1 O5 140.80(10) . 4_565
O11 Pr1 O1 79.57(10) . .
O5 Pr1 O1 85.36(11) 4_565 .
O11 Pr1 O3W 99.01(14) . .
O5 Pr1 O3W 71.45(13) 4_565 .
O1 Pr1 O3W 141.34(12) . .
O11 Pr1 O18 134.93(10) . 4_465
O5 Pr1 O18 69.38(10) 4_565 4_465
O1 Pr1 O18 69.53(9) . 4_465
O3W Pr1 O18 125.64(14) . 4_465
O11 Pr1 O1W 71.74(10) . .
O5 Pr1 O1W 140.42(10) 4_565 .
O1 Pr1 O1W 79.66(9) . .
O3W Pr1 O1W 137.09(12) . .
O18 Pr1 O1W 71.07(9) 4_465 .
O11 Pr1 O2W 71.84(11) . .
O5 Pr1 O2W 131.27(11) 4_565 .
O1 Pr1 O2W 143.33(10) . .
O3W Pr1 O2W 67.37(13) . .
O18 Pr1 O2W 116.78(11) 4_465 .
O1W Pr1 O2W 70.00(11) . .
O11 Pr1 O4W 72.36(9) . .
O5 Pr1 O4W 68.62(10) 4_565 .
O1 Pr1 O4W 72.40(9) . .
O3W Pr1 O4W 70.49(12) . .
O18 Pr1 O4W 124.43(9) 4_465 .
O1W Pr1 O4W 137.64(9) . .
O2W Pr1 O4W 118.04(11) . .
O11 Pr1 O17 145.27(10) . 4_465
O5 Pr1 O17 72.97(11) 4_565 4_465
O1 Pr1 O17 119.60(9) . 4_465
O3W Pr1 O17 83.28(14) . 4_465
O18 Pr1 O17 50.11(9) 4_465 4_465
O1W Pr1 O17 83.03(10) . 4_465
O2W Pr1 O17 77.37(11) . 4_465
O4W Pr1 O17 138.58(10) . 4_465
O11 Pr1 C28 150.07(10) . 4_465
O5 Pr1 C28 66.60(10) 4_565 4_465
O1 Pr1 C28 94.77(10) . 4_465
O3W Pr1 C28 103.28(14) . 4_465
O18 Pr1 C28 25.50(10) 4_465 4_465
O1W Pr1 C28 78.33(10) . 4_465
O2W Pr1 C28 98.65(12) . 4_465
O4W Pr1 C28 134.20(10) . 4_465
O17 Pr1 C28 24.86(10) 4_465 4_465
O19 Pr2 O16 84.94(10) . 4_666
O19 Pr2 O8W 81.42(13) . .
O16 Pr2 O8W 139.30(12) 4_666 .
O19 Pr2 O3 71.69(9) . 4_766
O16 Pr2 O3 70.67(9) 4_666 4_766
O8W Pr2 O3 137.89(13) . 4_766
O19 Pr2 O6W 145.99(12) . .
O16 Pr2 O6W 73.41(12) 4_666 .
O8W Pr2 O6W 98.01(16) . .
O3 Pr2 O6W 122.39(14) 4_766 .
O19 Pr2 O9W 81.10(11) . .
O16 Pr2 O9W 137.64(11) 4_666 .
O8W Pr2 O9W 77.49(14) . .
O3 Pr2 O9W 66.98(10) 4_766 .
O6W Pr2 O9W 132.29(13) . .
O19 Pr2 O7W 138.73(11) . .
O16 Pr2 O7W 136.04(11) 4_666 .
O8W Pr2 O7W 69.28(13) . .
O3 Pr2 O7W 111.99(11) 4_766 .
O6W Pr2 O7W 69.05(12) . .
O9W Pr2 O7W 64.99(11) . .
O19 Pr2 O5W 74.73(10) . .
O16 Pr2 O5W 69.54(10) 4_666 .
O8W Pr2 O5W 69.90(12) . .
O3 Pr2 O5W 129.30(10) 4_766 .
O6W Pr2 O5W 73.26(13) . .
O9W Pr2 O5W 141.66(12) . .
O7W Pr2 O5W 118.35(12) . .
O19 Pr2 O4 122.64(10) . 4_766
O16 Pr2 O4 74.94(10) 4_666 4_766
O8W Pr2 O4 143.25(12) . 4_766
O3 Pr2 O4 51.02(9) 4_766 4_766
O6W Pr2 O4 77.12(14) . 4_766
O9W Pr2 O4 79.51(12) . 4_766
O7W Pr2 O4 75.14(12) . 4_766
O5W Pr2 O4 138.75(11) . 4_766
O19 Pr2 C8 97.12(11) . 4_766
O16 Pr2 C8 68.43(10) 4_666 4_766
O8W Pr2 C8 151.22(12) . 4_766
O3 Pr2 C8 25.71(10) 4_766 4_766
O6W Pr2 C8 98.79(14) . 4_766
O9W Pr2 C8 73.91(11) . 4_766
O7W Pr2 C8 95.37(12) . 4_766
O5W Pr2 C8 137.72(10) . 4_766
O4 Pr2 C8 25.54(10) 4_766 4_766
O20 Cu2 O15 171.61(12) 4_565 .
O20 Cu2 O7 88.22(12) 4_565 .
O15 Cu2 O7 90.92(12) . .
O20 Cu2 O13W 89.32(12) 4_565 .
O15 Cu2 O13W 88.44(12) . .
O7 Cu2 O13W 158.54(12) . .
O20 Cu2 O9 89.84(11) 4_565 3_556
O15 Cu2 O9 98.07(11) . 3_556
O7 Cu2 O9 115.24(11) . 3_556
O13W Cu2 O9 86.06(11) . 3_556
O6 Cu1 O2 172.25(13) . 4_666
O6 Cu1 O13 89.62(12) . .
O2 Cu1 O13 89.57(12) 4_666 .
O6 Cu1 O10W 90.22(13) . .
O2 Cu1 O10W 88.72(13) 4_666 .
O13 Cu1 O10W 166.10(12) . .
O6 Cu1 O11W 86.67(14) . .
O2 Cu1 O11W 101.04(14) 4_666 .
O13 Cu1 O11W 101.66(16) . .
O10W Cu1 O11W 92.21(17) . .
C6 C1 C2 119.7(3) . .
C6 C1 C7 118.7(3) . .
C2 C1 C7 121.5(3) . .
C3 C2 C1 119.8(3) . .
C3 C2 C8 118.0(3) . .
C1 C2 C8 121.6(3) . .
C2 C3 C4 120.4(3) . .
C3 C4 C5 120.1(3) . .
C3 C4 C9 118.7(3) . .
C5 C4 C9 121.0(3) . .
C6 C5 C4 119.3(3) . .
C6 C5 C10 119.5(3) . .
C4 C5 C10 121.2(3) . .
C1 C6 C5 120.7(3) . .
O1 C7 O2 124.0(3) . .
O1 C7 C1 119.6(3) . .
O2 C7 C1 116.3(3) . .
O4 C8 O3 121.7(3) . .
O4 C8 C2 120.4(3) . .
O3 C8 C2 117.7(3) . .
O4 C8 Pr2 62.5(2) . 4_465
O3 C8 Pr2 59.99(19) . 4_465
C2 C8 Pr2 166.2(2) . 4_465
O5 C9 O6 124.5(3) . .
O5 C9 C4 118.9(4) . .
O6 C9 C4 116.6(3) . .
O8 C10 O7 126.2(4) . .
O8 C10 C5 120.5(3) . .
O7 C10 C5 113.2(3) . .
C12 C11 C13 119.7(3) . 3_556
C12 C11 C14 123.5(3) . .
C13 C11 C14 116.8(3) 3_556 .
C13 C12 C11 119.7(3) . .
C13 C12 C15 118.4(3) . .
C11 C12 C15 121.8(3) . .
C12 C13 C11 120.6(3) . 3_556
O9 C14 O10 123.5(3) . .
O9 C14 C11 119.7(3) . .
O10 C14 C11 116.7(3) . .
O12 C15 O11 123.6(4) . .
O12 C15 C12 118.7(3) . .
O11 C15 C12 117.7(3) . .
C25 C20 C21 119.6(3) . .
C25 C20 C26 116.5(3) . .
C21 C20 C26 123.8(3) . .
C22 C21 C20 119.2(3) . .
C22 C21 C27 119.5(3) . .
C20 C21 C27 121.1(3) . .
C23 C22 C21 121.0(3) . .
C22 C23 C24 119.2(3) . .
C22 C23 C28 119.5(3) . .
C24 C23 C28 120.8(3) . .
C25 C24 C23 120.0(3) . .
C25 C24 C29 117.5(3) . .
C23 C24 C29 122.3(3) . .
C24 C25 C20 120.9(3) . .
O16 C27 O15 124.1(3) . .
O16 C27 C21 119.2(3) . .
O15 C27 C21 116.7(3) . .
O17 C28 O18 122.2(3) . .
O17 C28 C23 121.7(3) . .
O18 C28 C23 115.9(3) . .
O17 C28 Pr1 63.8(2) . 4_766
O18 C28 Pr1 59.30(18) . 4_766
C23 C28 Pr1 164.8(3) . 4_766
O20 C29 O19 125.5(3) . .
O20 C29 C24 115.9(3) . .
O19 C29 C24 118.6(3) . .
C7 O1 Pr1 170.4(3) . .
C7 O2 Cu1 111.3(2) . 4_565
C8 O3 Pr2 94.3(2) . 4_465
C8 O4 Pr2 91.9(2) . 4_465
C9 O5 Pr1 163.6(3) . 4_666
C9 O6 Cu1 115.7(2) . .
C10 O7 Cu2 125.2(2) . .
C14 O9 Cu2 128.2(2) . 3_556
C15 O11 Pr1 142.2(3) . .
C26 O13 Cu1 124.6(2) . .
C27 O15 Cu2 110.9(2) . .
C27 O16 Pr2 166.6(3) . 4_565
C28 O17 Pr1 91.3(2) . 4_766
C28 O18 Pr1 95.2(2) . 4_766
C29 O19 Pr2 163.5(3) . .
C29 O20 Cu2 115.9(2) . 4_666
O14 C26 O13 125.3(4) . .
O14 C26 C20 119.5(3) . .
O13 C26 C20 115.0(3) . .

loop_
_geom_bond_atom_site_label_1
_geom_bond_atom_site_label_2
_geom_bond_distance
_geom_bond_site_symmetry_2
Pr1 O11 2.394(3) .
Pr1 O5 2.419(3) 4_565
Pr1 O1 2.449(3) .
Pr1 O3W 2.518(4) .
Pr1 O18 2.542(3) 4_465
Pr1 O1W 2.552(3) .
Pr1 O2W 2.574(3) .
Pr1 O4W 2.589(3) .
Pr1 O17 2.643(3) 4_465
Pr1 C28 2.944(4) 4_465
Pr2 O19 2.417(3) .
Pr2 O16 2.464(3) 4_666
Pr2 O8W 2.515(4) .
Pr2 O3 2.528(3) 4_766
Pr2 O6W 2.535(4) .
Pr2 O9W 2.541(3) .
Pr2 O7W 2.544(3) .
Pr2 O5W 2.562(3) .
Pr2 O4 2.585(3) 4_766
Pr2 C8 2.911(4) 4_766
Cu1 O6 1.937(3) .
Cu1 O2 1.953(3) 4_666
Cu1 O13 1.975(3) .
Cu1 O10W 2.033(3) .
Cu1 O11W 2.226(4) .
Cu2 O20 1.937(3) 4_565
Cu2 O15 1.954(3) .
Cu2 O7 1.981(3) .
Cu2 O13W 2.033(3) .
Cu2 O9 2.242(3) 3_556
C1 C6 1.387(5) .
C1 C2 1.403(5) .
C1 C7 1.497(5) .
C2 C3 1.384(5) .
C2 C8 1.501(5) .
C3 C4 1.393(5) .
C4 C5 1.396(5) .
C4 C9 1.493(5) .
C5 C6 1.396(5) .
C5 C10 1.509(5) .
C7 O1 1.246(5) .
C7 O2 1.263(5) .
C8 O4 1.256(5) .
C8 O3 1.266(5) .
C8 Pr2 2.911(4) 4_465
C9 O5 1.250(5) .
C9 O6 1.252(5) .
C10 O8 1.217(5) .
C10 O7 1.283(5) .
C11 C12 1.387(5) .
C11 C13 1.391(5) 3_556
C11 C14 1.499(5) .
C12 C13 1.387(5) .
C12 C15 1.499(5) .
C13 C11 1.391(5) 3_556
C14 O9 1.266(5) .
C14 O10 1.266(5) .
C15 O12 1.254(5) .
C15 O11 1.271(5) .
C20 C25 1.394(5) .
C20 C21 1.400(5) .
C20 C26 1.503(5) .
C21 C22 1.398(5) .
C21 C27 1.494(5) .
C22 C23 1.387(5) .
C23 C24 1.403(5) .
C23 C28 1.513(5) .
C24 C25 1.379(5) .
C24 C29 1.503(5) .
C27 O16 1.253(5) .
C27 O15 1.259(5) .
C28 O17 1.238(5) .
C28 O18 1.273(5) .
C28 Pr1 2.944(4) 4_766
C29 O20 1.253(5) .
C29 O19 1.254(5) .
O2 Cu1 1.953(3) 4_565
O3 Pr2 2.528(3) 4_465
O4 Pr2 2.585(3) 4_465
O5 Pr1 2.419(3) 4_666
O9 Cu2 2.242(3) 3_556
O13 C26 1.269(5) .
O14 C26 1.235(5) .
O16 Pr2 2.464(3) 4_565
O17 Pr1 2.643(3) 4_766
O18 Pr1 2.542(3) 4_766
O20 Cu2 1.937(3) 4_666
